data_2100914
loop_
_publ_author_name
'Prasad, G. S.'
'Vijayan, M.'

_publ_section_title
;
 X-ray studies on crystalline complexes involving amino acids and
 peptides. XXV. Structures of <small>DL</small>-proline hemisuccinic
 acid and glycyl-<small>L</small>-histidinium semisuccinate monohydrate
 and a comparative study of amino-acid and peptide complexes of
 succinic acid
;
_journal_issue 2
_journal_name_full 'Acta Crystallographica Section B'
_journal_page_first 348
_journal_page_last 356
_journal_paper_doi 10.1107/S0108768192008504
_journal_volume 49
_journal_year 1993
_chemical_formula_moiety 'C5 H9 N1 O2,0.5(C4 H6 O4)'
_chemical_formula_sum 'C7 H12 N O4'
_chemical_formula_weight 174.2
_symmetry_cell_setting monoclinic
_symmetry_space_group_name_Hall '-P 2ybc'
_symmetry_space_group_name_H-M 'P 1 21/c 1'
_cell_angle_alpha 90
_cell_angle_beta 119.60(6)
_cell_angle_gamma 90
_cell_formula_units_Z 4
_cell_length_a 5.2540(10)
_cell_length_b 17.4800(10)
_cell_length_c 10.2300(10)
_cell_volume 816.9(5)
_diffrn_radiation_type Cu
_diffrn_radiation_wavelength 1.54184
_exptl_absorpt_coefficient_mu 0.948
_exptl_crystal_density_diffrn 1.42
_exptl_crystal_density_meas 1.41(4)
_exptl_crystal_F_000 372
_cod_data_source_file al0543.cif
_cod_data_source_block al0543a
_cod_original_formula_sum 'C7 H12 N1 O4'
_cod_database_code 2100914

loop_
_atom_site_label
_atom_site_fract_x
_atom_site_fract_y
_atom_site_fract_z
_atom_site_U_iso_or_equiv
N(1) -.1986(5) .29000(10) -.0535(2) .0300(10)
O(1) .2930(4) .25960(10) .1976(2) .0500(10)
O(2) .1386(4) .29990(10) .3520(2) .0450(10)
C(1) .1032(5) .28580(10) .2235(2) .0330(10)
C(2) -.1945(5) .30610(10) .0918(2) .0300(10)
C(3) -.2652(7) .39120(10) .0862(3) .0500(10)
C(4) -.3650(12) .4162(2) -.0685(5) .087(3)
C(5) -.1879(9) .3666(2) -.1178(4) .050(2)
O(11) .5201(4) .54090(10) .6667(2) .0520(10)
O(12) .3601(4) .62960(10) .4872(2) .0430(10)
C(13) .3255(5) .56750(10) .5511(2) .0330(10)
C(14) .0240(5) .53540(10) .4639(3) .0410(10)
H1N(1) -.041(7) .2640(10) -.038(3) ?
H2N(1) -.374(9) .272(2) -.120(4) ?
H(C2) -.339(7) .276(2) .095(3) ?
H1C(3) -.081(10) .421(2) .162(5) ?
H2C(3) -.395(10) .399(2) .107(4) ?
H1C(4) -.111(4) .4240(10) -.006(2) ?
H2C(4) -.328(9) .475(2) -.074(4) ?
H1C(5) -.269(9) .365(2) -.216(5) ?
H2C(5) -.021(11) .377(2) -.086(5) ?
H(O12) .446(9) .345(2) .453(4) ?
H1C(14) .015(8) .021(2) .158(4) ?
H2C(14) -.125(9) .574(2) .438(4) ?

loop_
_geom_angle_atom_site_label_1
_geom_angle_atom_site_label_2
_geom_angle_atom_site_label_3
_geom_angle
O(1) C(1) O(2) 125.2(2)
O(2) C(1) c(2) 115.9(2)
C(1) C(2) C(3) 112.7(2)
C(2) C(3) C(4) 106.3(3)
C(4) C(5) N(1) 101.5(3)
O(11) C(13) O(12) 122.8(2)
O(12) C(13) C(14) 112.2(2)
O(1) C(1) C(2) 118.8(2)
C(1) C(2) N(1) 109.8(2)
N(1) C(2) C(3) 105.1(2)
C(3) C(4) C(5) 103.7(4)
C(5) N(1) C(2) 106.3(3)
O(11) C(13) C(14) 125.0(2)
C(13) C(14) C(14') 113.4(2)

loop_
_geom_bond_atom_site_label_1
_geom_bond_atom_site_label_2
_geom_bond_distance
N(1) C(2) 1.502(3)
O(2) C(1) 1.258(3)
C(2) C(3) 1.527(3)
C(4) C(5) 1.528(8)
O(11) C(13) 1.211(2)
C(13) C(14) 1.492(3)
O(1) C(1) 1.239(4)
C(1) C(2) 1.519(3)
C(3) C(4) 1.467(6)
C(5) N(1) 1.505(4)
O(12) C(13) 1.325(3)
C(14) C(14') 1.524(4)
